data_1546366
loop_
_publ_author_name
'Yamada, I.'
'Shiro, K.'
'Hayashi, N.'
'Kawaguchi, S.'
'Kawakami, T.'
'Takahashi, R.'
'Irifune, T.'

_publ_section_title
;
 Structural and electronic transformations in quadruple iron perovskite
 Ca1-xSrxCu3Fe4O12
;
_journal_name_full 'Journal of Asian Ceramic Societies'
_journal_page_first 5
_journal_page_last 169
_journal_volume 175
_journal_year 2017
_chemical_formula_sum 'Ca0.8 Cu3 Fe4 O12 Sr0.2'
_chemical_name_common 'Ca0.8Sr0.2Cu3Fe4O12 at 20 K'
_space_group_IT_number 201
_space_group_name_H-M_alt 'P n -3'
_symmetry_space_group_name_Hall '-P 2ab 2bc 3'
_symmetry_space_group_name_H-M 'P n -3 :2'
_cell_angle_alpha 90
_cell_angle_beta 90
_cell_angle_gamma 90
_cell_formula_units_Z 2
_cell_length_a 7.27630(6)
_cell_length_b 7.27630(6)
_cell_length_c 7.27630(6)
_cell_volume 385.240(6)
_diffrn_ambient_temperature 20
_cod_data_source_file Ca0.8Sr0.2Cu3Fe4O12-20K.cif
_cod_data_source_block Ca0.8Sr0.2Cu3Fe4O12-20K
_cod_original_formula_sum 'Ca0.8 Sr0.2 Cu3 Fe4 O12'
_cod_database_code 1546366

loop_
_space_group_symop_operation_xyz
'x, y, z'
'-x, -y, -z'
'-x+1/2, -y+1/2, z'
'x+1/2, y+1/2, -z'
'-x+1/2, y, -z+1/2'
'x+1/2, -y, z+1/2'
'x, -y+1/2, -z+1/2'
'-x, y+1/2, z+1/2'
'z, x, y'
'-z, -x, -y'
'z, -x+1/2, -y+1/2'
'-z, x+1/2, y+1/2'
'-z+1/2, -x+1/2, y'
'z+1/2, x+1/2, -y'
'-z+1/2, x, -y+1/2'
'z+1/2, -x, y+1/2'
'y, z, x'
'-y, -z, -x'
'-y+1/2, z, -x+1/2'
'y+1/2, -z, x+1/2'
'y, -z+1/2, -x+1/2'
'-y, z+1/2, x+1/2'
'-y+1/2, -z+1/2, x'
'y+1/2, z+1/2, -x'

loop_
_atom_site_label
_atom_site_occupancy
_atom_site_fract_x
_atom_site_fract_y
_atom_site_fract_z
_atom_site_adp_type
_atom_site_U_iso_or_equiv
_atom_site_type_symbol
Ca 0.8000 0.250000 0.250000 0.250000 Uiso 0.0039(7) Ca
Sr 0.2000 0.250000 0.250000 0.250000 Uiso 0.0039(7) Sr
Cu 1.0 0.250000 0.750000 0.750000 Uiso 0.0025(3) Cu
Fe 1.0 0.000000 0.000000 0.000000 Uiso 0.0005(2) Fe
Fe 1.0 0.500000 0.500000 0.500000 Uiso 0.0005(2) Fe
O 1.0 0.248(2) 0.4271(4) 0.5577(3) Uiso 0.0027(5) O
